data_1527867
loop_
_publ_author_name
'Neuman, M.A.'
'Petersen, D.R.'
'Lo, G.Y.S.'

_publ_section_title
;
 Crystal structure of a second modification of the mercury oxychloride Hg3
 O2 Cl2
;
_journal_name_full 'Journal of Crystal and Molecular Structure'
_journal_page_first 177
_journal_page_last 203
_journal_volume 6
_journal_year 1976
_chemical_formula_sum 'Cl2 Hg3 O2'
_chemical_name_systematic 'Hg3 O2 Cl2'
_space_group_IT_number 14
_symmetry_space_group_name_Hall '-P 2ybc'
_symmetry_space_group_name_H-M 'P 1 21/c 1'
_cell_angle_alpha 90
_cell_angle_beta 71.04
_cell_angle_gamma 90
_cell_formula_units_Z 8
_cell_length_a 10.826
_cell_length_b 9.31
_cell_length_c 11.515
_cell_volume 1097.630
_citation_journal_id_ASTM JCMLB5
_cod_data_source_file Neuman_JCMLB5_1976_828.cif
_cod_data_source_block Cl2Hg3O2
_cod_original_cell_volume 1097.63
_cod_database_code 1527867

loop_
_symmetry_equiv_pos_as_xyz
x,y,z
-x,y+1/2,-z+1/2
-x,-y,-z
x,-y-1/2,z-1/2

loop_
_atom_site_label
_atom_site_type_symbol
_atom_site_fract_x
_atom_site_fract_y
_atom_site_fract_z
_atom_site_occupancy
_atom_site_U_iso_or_equiv
Cl1 Cl-1 0.1389 0.4665 0.8757 1 0.0
Hg6 Hg+2 0.04115 0.69263 0.87191 1 0.0
Hg5 Hg+2 0.1099 0.39222 0.36977 1 0.0
O4 O-2 0.441 0.605 0.9445 1 0.0
Hg1 Hg+2 0.4256 0.67389 0.49596 1 0.0
Hg3 Hg+2 0.35185 0.48213 0.07576 1 0.0
O2 O-2 0.1662 0.3501 0.1838 1 0.0
Cl4 Cl-1 0.3763 0.2599 0.3871 1 0.0
O3 O-2 0.3985 0.4891 0.6173 1 0.0
Hg4 Hg+2 0.21921 0.39993 0.61629 1 0.0
Hg2 Hg+2 0.42582 0.55437 0.77649 1 0.0
O1 O-2 0.0497 0.3888 0.5604 1 0.0
Cl2 Cl-1 0.1249 0.7347 0.6233 1 0.0
Cl3 Cl-1 0.3145 0.6258 0.3114 1 0.0
